data_4131208
loop_
_publ_author_name
'Wang, Shentang'
'Gao, Xiaohui'
'Hang, Xinxin'
'Zhu, Xiaofei'
'Han, Haitao'
'Liao, Wuping'
'Chen, Wei'

_publ_section_title
;
 Ultrafine Pt Nanoclusters Confined in a Calixarene-Based
 {Ni<sub>24</sub>} Coordination Cage for High-Efficient Hydrogen Evolution
 Reaction.
;
_journal_issue 50
_journal_name_full 'Journal of the American Chemical Society'
_journal_page_first 16236
_journal_page_last 16239
_journal_paper_doi 10.1021/jacs.6b11218
_journal_volume 138
_journal_year 2016
_chemical_formula_moiety 'C156 H144 Cl3 Co12 O60 S18'
_chemical_formula_sum 'C156 H144 Cl3 Co12 O60 S18'
_chemical_formula_weight 4369.30
_chemical_name_common '{Co12 (TC4A-SO2)3 (TDC)6 Cl3}'
_space_group_IT_number 15
_space_group_name_Hall '-C 2yc'
_space_group_name_H-M_alt 'C 1 2/c 1'
_symmetry_cell_setting monoclinic
_symmetry_space_group_name_H-M 'C 1 2/c 1'
_atom_sites_solution_hydrogens geom
_atom_sites_solution_primary direct
_atom_sites_solution_secondary difmap
_audit_creation_method SHELXL-97
_cell_angle_alpha 90.00
_cell_angle_beta 102.49(3)
_cell_angle_gamma 90.00
_cell_formula_units_Z 4
_cell_length_a 38.513(8)
_cell_length_b 22.180(4)
_cell_length_c 27.380(6)
_cell_measurement_reflns_used 6129
_cell_measurement_temperature 190(2)
_cell_measurement_theta_max 24.64
_cell_measurement_theta_min 2.35
_cell_volume 22835(8)
_computing_cell_refinement 'Bruker SMART'
_computing_data_collection 'Bruker SMART'
_computing_data_reduction 'Bruker SAINT'
_computing_molecular_graphics 'Bruker SHELXTL'
_computing_publication_material 'Bruker SHELXTL'
_computing_structure_refinement 'SHELXL-97 (Sheldrick, 2008)'
_computing_structure_solution 'SHELXS-97 (Sheldrick, 2008)'
_diffrn_ambient_temperature 190(2)
_diffrn_measured_fraction_theta_full 0.999
_diffrn_measured_fraction_theta_max 0.999
_diffrn_measurement_device_type 'CCD area detector'
_diffrn_measurement_method 'phi and omega scans'
_diffrn_radiation_monochromator graphite
_diffrn_radiation_source 'fine-focus sealed tube'
_diffrn_radiation_type MoK\a
_diffrn_radiation_wavelength 0.71073
_diffrn_reflns_av_R_equivalents 0.1217
_diffrn_reflns_av_sigmaI/netI 0.0936
_diffrn_reflns_limit_h_max 38
_diffrn_reflns_limit_h_min -38
_diffrn_reflns_limit_k_max 22
_diffrn_reflns_limit_k_min -22
_diffrn_reflns_limit_l_max 27
_diffrn_reflns_limit_l_min -27
_diffrn_reflns_number 70438
_diffrn_reflns_theta_full 20.80
_diffrn_reflns_theta_max 20.80
_diffrn_reflns_theta_min 1.24
_exptl_absorpt_coefficient_mu 1.113
_exptl_absorpt_correction_T_max 0.9362
_exptl_absorpt_correction_T_min 0.8080
_exptl_absorpt_correction_type multi-scan
_exptl_crystal_colour purple
_exptl_crystal_density_diffrn 1.271
_exptl_crystal_density_method 'not measured'
_exptl_crystal_description block
_exptl_crystal_F_000 8892
_exptl_crystal_size_max 0.20
_exptl_crystal_size_mid 0.07
_exptl_crystal_size_min 0.06
_refine_diff_density_max 1.486
_refine_diff_density_min -0.616
_refine_diff_density_rms 0.098
_refine_ls_extinction_method none
_refine_ls_goodness_of_fit_ref 0.986
_refine_ls_hydrogen_treatment mixed
_refine_ls_matrix_type full
_refine_ls_number_parameters 786
_refine_ls_number_reflns 11925
_refine_ls_number_restraints 6
_refine_ls_restrained_S_all 0.987
_refine_ls_R_factor_all 0.1030
_refine_ls_R_factor_gt 0.0651
_refine_ls_shift/su_max 0.001
_refine_ls_shift/su_mean 0.000
_refine_ls_structure_factor_coef Fsqd
_refine_ls_weighting_details 'calc w=1/[\s^2^(Fo^2^)+(0.0999P)^2^+0.0000P] where P=(Fo^2^+2Fc^2^)/3'
_refine_ls_weighting_scheme calc
_refine_ls_wR_factor_gt 0.1650
_refine_ls_wR_factor_ref 0.1826
_reflns_number_gt 7562
_reflns_number_total 11925
_reflns_threshold_expression >2sigma(I)
_cod_data_source_file ja6b11218_si_003.cif
_cod_data_source_block CIAC-122
_cod_original_sg_symbol_H-M 'C 2/c'
_cod_database_code 4131208

loop_
_symmetry_equiv_pos_as_xyz
'x, y, z'
'-x, y, -z+1/2'
'x+1/2, y+1/2, z'
'-x+1/2, y+1/2, -z+1/2'
'-x, -y, -z'
'x, -y, z-1/2'
'-x+1/2, -y+1/2, -z'
'x+1/2, -y+1/2, z-1/2'

loop_
_atom_site_label
_atom_site_type_symbol
_atom_site_fract_x
_atom_site_fract_y
_atom_site_fract_z
_atom_site_U_iso_or_equiv
_atom_site_adp_type
_atom_site_occupancy
_atom_site_symmetry_multiplicity
_atom_site_calc_flag
_atom_site_refinement_flags
C1 C 0.6442(3) 1.0108(5) 0.5453(4) 0.0560(12) Uani 1 1 d .
C2 C 0.6772(2) 0.9780(5) 0.5484(4) 0.0560(12) Uani 1 1 d .
C3 C 0.6958(2) 0.9796(5) 0.5114(3) 0.0560(12) Uani 1 1 d .
H3 H 0.7173 0.9574 0.5156 0.067 Uiso 1 1 calc R
C4 C 0.6847(2) 1.0121(5) 0.4682(4) 0.0560(12) Uani 1 1 d D
C5 C 0.6538(2) 1.0426(5) 0.4630(4) 0.0560(12) Uani 1 1 d .
H5 H 0.6454 1.0644 0.4329 0.067 Uiso 1 1 calc R
C6 C 0.6333(2) 1.0439(5) 0.4994(4) 0.0560(12) Uani 1 1 d .
C7 C 0.7072(2) 1.0169(4) 0.6802(3) 0.0371(9) Uani 1 1 d .
C8 C 0.7319(2) 1.0554(4) 0.7127(3) 0.0371(9) Uani 1 1 d .
C9 C 0.7678(2) 1.0594(4) 0.7089(3) 0.0371(9) Uani 1 1 d .
H9 H 0.7834 1.0847 0.7316 0.045 Uiso 1 1 calc R
C10 C 0.7810(2) 1.0280(4) 0.6737(3) 0.0371(9) Uani 1 1 d .
C11 C 0.7577(2) 0.9909(4) 0.6419(3) 0.0371(9) Uani 1 1 d .
H11 H 0.7660 0.9685 0.6171 0.045 Uiso 1 1 calc R
C12 C 0.7214(2) 0.9853(4) 0.6455(3) 0.0371(9) Uani 1 1 d .
C13 C 0.6669(3) 1.1743(4) 0.7076(4) 0.0457(11) Uani 1 1 d .
C14 C 0.6594(2) 1.2332(4) 0.6879(4) 0.0457(11) Uani 1 1 d .
C15 C 0.6830(2) 1.2797(4) 0.6965(4) 0.0457(11) Uani 1 1 d .
H15 H 0.6756 1.3181 0.6827 0.055 Uiso 1 1 calc R
C16 C 0.7170(2) 1.2736(4) 0.7239(4) 0.0457(11) Uani 1 1 d .
C17 C 0.7268(3) 1.2154(4) 0.7420(4) 0.0457(11) Uani 1 1 d .
H17 H 0.7504 1.2083 0.7601 0.055 Uiso 1 1 calc R
C18 C 0.7027(2) 1.1681(4) 0.7340(4) 0.0457(11) Uani 1 1 d .
C19 C 0.6059(2) 1.1661(4) 0.5711(4) 0.0462(11) Uani 1 1 d .
C20 C 0.6074(2) 1.1568(4) 0.5213(4) 0.0462(11) Uani 1 1 d .
C21 C 0.6210(2) 1.2002(4) 0.4922(4) 0.0462(11) Uani 1 1 d .
H21 H 0.6214 1.1911 0.4584 0.055 Uiso 1 1 calc R
C22 C 0.6334(2) 1.2544(4) 0.5116(4) 0.0462(11) Uani 1 1 d .
C23 C 0.6309(2) 1.2671(4) 0.5607(4) 0.0462(11) Uani 1 1 d .
H23 H 0.6388 1.3049 0.5753 0.055 Uiso 1 1 calc R
C24 C 0.6169(2) 1.2244(4) 0.5885(4) 0.0462(11) Uani 1 1 d .
C25 C 0.5085(2) 0.5171(4) 0.6437(3) 0.0396(10) Uani 1 1 d .
C26 C 0.4777(2) 0.4926(4) 0.6086(3) 0.0396(10) Uani 1 1 d .
C27 C 0.4805(2) 0.4488(4) 0.5751(3) 0.0396(10) Uani 1 1 d .
H27 H 0.4593 0.4353 0.5535 0.048 Uiso 1 1 calc R
C28 C 0.5119(2) 0.4226(4) 0.5702(3) 0.0396(10) Uani 1 1 d .
C29 C 0.5418(2) 0.4439(4) 0.6034(3) 0.0396(10) Uani 1 1 d .
H29 H 0.5644 0.4274 0.6020 0.048 Uiso 1 1 calc R
C30 C 0.5403(2) 0.4882(4) 0.6387(3) 0.0396(10) Uani 1 1 d .
C31 C 0.5641(2) 0.5100(4) 0.7801(3) 0.0382(10) Uani 1 1 d .
C32 C 0.5731(2) 0.4734(4) 0.7402(3) 0.0382(10) Uani 1 1 d .
C33 C 0.5773(2) 0.4118(4) 0.7443(3) 0.0382(10) Uani 1 1 d .
H33 H 0.5814 0.3896 0.7164 0.046 Uiso 1 1 calc R
C34 C 0.5759(2) 0.3815(4) 0.7882(3) 0.0382(10) Uani 1 1 d .
C35 C 0.5721(2) 0.4145(4) 0.8290(3) 0.0382(10) Uani 1 1 d .
H35 H 0.5731 0.3947 0.8600 0.046 Uiso 1 1 calc R
C36 C 0.5668(2) 0.4768(4) 0.8259(3) 0.0382(10) Uani 1 1 d .
C37 C 0.7081(4) 1.0029(9) 0.4296(5) 0.187(9) Uiso 1 1 d D
C38 C 0.8205(3) 1.0294(4) 0.6689(4) 0.054(3) Uiso 1 1 d .
C39 C 0.7438(3) 1.3277(6) 0.7356(5) 0.080(4) Uiso 1 1 d .
C40 C 0.6490(3) 1.3013(5) 0.4815(4) 0.069(3) Uiso 1 1 d D
C41 C 0.5144(3) 0.3742(5) 0.5308(4) 0.071(3) Uiso 1 1 d D
C42 C 0.5797(3) 0.3103(5) 0.7906(4) 0.065(3) Uiso 1 1 d .
C43 C 0.7470(4) 1.0241(7) 0.4499(6) 0.140(6) Uiso 1 1 d D
H43A H 0.7469 1.0657 0.4618 0.209 Uiso 1 1 calc R
H43B H 0.7602 1.0220 0.4231 0.209 Uiso 1 1 calc R
H43C H 0.7584 0.9979 0.4775 0.209 Uiso 1 1 calc R
C44 C 0.7074(7) 0.9370(10) 0.4098(10) 0.259(13) Uiso 1 1 d D
H44A H 0.6827 0.9245 0.3968 0.389 Uiso 1 1 calc R
H44B H 0.7184 0.9101 0.4371 0.389 Uiso 1 1 calc R
H44C H 0.7206 0.9348 0.3829 0.389 Uiso 1 1 calc R
C45 C 0.6914(4) 1.0309(7) 0.3797(6) 0.142(6) Uiso 1 1 d D
H45A H 0.6679 1.0131 0.3670 0.214 Uiso 1 1 calc R
H45B H 0.7066 1.0234 0.3559 0.214 Uiso 1 1 calc R
H45C H 0.6890 1.0745 0.3839 0.214 Uiso 1 1 calc R
C46 C 0.8363(3) 0.9691(4) 0.6812(4) 0.066(3) Uiso 1 1 d .
H46A H 0.8364 0.9594 0.7162 0.099 Uiso 1 1 calc R
H46B H 0.8608 0.9690 0.6764 0.099 Uiso 1 1 calc R
H46C H 0.8223 0.9389 0.6593 0.099 Uiso 1 1 calc R
C47 C 0.8216(3) 1.0442(5) 0.6151(4) 0.077(4) Uiso 1 1 d .
H47A H 0.8110 1.0841 0.6064 0.116 Uiso 1 1 calc R
H47B H 0.8081 1.0138 0.5928 0.116 Uiso 1 1 calc R
H47C H 0.8463 1.0443 0.6113 0.116 Uiso 1 1 calc R
C48 C 0.8413(3) 1.0767(5) 0.7034(5) 0.091(4) Uiso 1 1 d .
H48A H 0.8307 1.1165 0.6946 0.137 Uiso 1 1 calc R
H48B H 0.8660 1.0769 0.6996 0.137 Uiso 1 1 calc R
H48C H 0.8407 1.0672 0.7381 0.137 Uiso 1 1 calc R
C49 C 0.7777(4) 1.3104(8) 0.7708(6) 0.151(7) Uiso 1 1 d .
H49A H 0.7903 1.2803 0.7548 0.226 Uiso 1 1 calc R
H49B H 0.7723 1.2934 0.8013 0.226 Uiso 1 1 calc R
H49C H 0.7927 1.3462 0.7793 0.226 Uiso 1 1 calc R
C50 C 0.7478(4) 1.3569(7) 0.6868(6) 0.141(6) Uiso 1 1 d .
H50A H 0.7601 1.3290 0.6684 0.212 Uiso 1 1 calc R
H50B H 0.7617 1.3941 0.6941 0.212 Uiso 1 1 calc R
H50C H 0.7242 1.3663 0.6664 0.212 Uiso 1 1 calc R
C51 C 0.7266(4) 1.3750(7) 0.7613(6) 0.132(6) Uiso 1 1 d .
H51A H 0.7043 1.3878 0.7393 0.197 Uiso 1 1 calc R
H51B H 0.7426 1.4098 0.7691 0.197 Uiso 1 1 calc R
H51C H 0.7218 1.3585 0.7923 0.197 Uiso 1 1 calc R
C52 C 0.6792(5) 1.3386(9) 0.5154(7) 0.187(8) Uiso 1 1 d .
H52A H 0.6884 1.3684 0.4949 0.280 Uiso 1 1 calc R
H52B H 0.6984 1.3115 0.5313 0.280 Uiso 1 1 calc R
H52C H 0.6697 1.3595 0.5412 0.280 Uiso 1 1 calc R
C53 C 0.6659(4) 1.2726(7) 0.4441(6) 0.140(6) Uiso 1 1 d .
H53A H 0.6757 1.3037 0.4255 0.211 Uiso 1 1 calc R
H53B H 0.6482 1.2487 0.4209 0.211 Uiso 1 1 calc R
H53C H 0.6852 1.2461 0.4611 0.211 Uiso 1 1 calc R
C54 C 0.6197(4) 1.3388(8) 0.4500(6) 0.174(8) Uiso 1 1 d D
H54A H 0.6302 1.3693 0.4318 0.261 Uiso 1 1 calc R
H54B H 0.6061 1.3586 0.4717 0.261 Uiso 1 1 calc R
H54C H 0.6040 1.3126 0.4262 0.261 Uiso 1 1 calc R
C55 C 0.5467(4) 0.3864(8) 0.5083(6) 0.155(7) Uiso 1 1 d D
H55A H 0.5436 0.4248 0.4903 0.233 Uiso 1 1 calc R
H55B H 0.5493 0.3539 0.4852 0.233 Uiso 1 1 calc R
H55C H 0.5682 0.3883 0.5352 0.233 Uiso 1 1 calc R
C56 C 0.5221(5) 0.3158(8) 0.5584(7) 0.158(7) Uiso 1 1 d .
H56A H 0.5016 0.3041 0.5721 0.237 Uiso 1 1 calc R
H56B H 0.5431 0.3205 0.5857 0.237 Uiso 1 1 calc R
H56C H 0.5267 0.2844 0.5353 0.237 Uiso 1 1 calc R
C57 C 0.4818(5) 0.3702(7) 0.4930(6) 0.146(6) Uiso 1 1 d .
H57A H 0.4780 0.4081 0.4741 0.219 Uiso 1 1 calc R
H57B H 0.4618 0.3630 0.5091 0.219 Uiso 1 1 calc R
H57C H 0.4836 0.3369 0.4701 0.219 Uiso 1 1 calc R
C58 C 0.5512(3) 0.2858(5) 0.7483(4) 0.083(4) Uiso 1 1 d .
H58A H 0.5542 0.3031 0.7165 0.125 Uiso 1 1 calc R
H58B H 0.5277 0.2965 0.7539 0.125 Uiso 1 1 calc R
H58C H 0.5532 0.2418 0.7470 0.125 Uiso 1 1 calc R
C59 C 0.6180(3) 0.2944(5) 0.7857(4) 0.081(4) Uiso 1 1 d .
H59A H 0.6223 0.3111 0.7544 0.122 Uiso 1 1 calc R
H59B H 0.6208 0.2505 0.7857 0.122 Uiso 1 1 calc R
H59C H 0.6351 0.3117 0.8140 0.122 Uiso 1 1 calc R
C60 C 0.5763(4) 0.2840(6) 0.8394(5) 0.108(5) Uiso 1 1 d .
H60A H 0.5954 0.2995 0.8660 0.162 Uiso 1 1 calc R
H60B H 0.5781 0.2400 0.8379 0.162 Uiso 1 1 calc R
H60C H 0.5532 0.2951 0.8462 0.162 Uiso 1 1 calc R
C61 C 0.5637(3) 0.9068(4) 0.5878(4) 0.036(2) Uani 1 1 d .
C62 C 0.5397(2) 0.8554(4) 0.5869(3) 0.038(2) Uani 1 1 d .
C63 C 0.5048(3) 0.8504(4) 0.5637(4) 0.060(3) Uani 1 1 d .
H63 H 0.4919 0.8805 0.5426 0.072 Uiso 1 1 calc R
C64 C 0.4899(3) 0.7944(4) 0.5752(4) 0.059(3) Uani 1 1 d .
H64 H 0.4658 0.7832 0.5630 0.070 Uiso 1 1 calc R
C65 C 0.5149(2) 0.7582(4) 0.6064(3) 0.035(2) Uani 1 1 d .
C66 C 0.5109(3) 0.6980(4) 0.6300(4) 0.037(2) Uani 1 1 d .
C67 C 0.6390(2) 0.9125(4) 0.7474(4) 0.042(3) Uani 1 1 d .
C68 C 0.6263(2) 0.8639(4) 0.7761(3) 0.0420(6) Uani 1 1 d .
C69 C 0.6162(2) 0.8620(4) 0.8207(3) 0.0420(6) Uani 1 1 d .
H69 H 0.6187 0.8959 0.8425 0.050 Uiso 1 1 calc R
C70 C 0.6019(2) 0.8076(4) 0.8327(3) 0.0420(6) Uani 1 1 d .
H70 H 0.5936 0.7999 0.8623 0.050 Uiso 1 1 calc R
C71 C 0.6016(2) 0.7658(4) 0.7939(3) 0.0420(6) Uani 1 1 d .
C72 C 0.5859(2) 0.7030(4) 0.7895(4) 0.0421(11) Uani 1 1 d .
C73 C 0.5923(3) 1.0988(5) 0.7829(4) 0.046(3) Uani 1 1 d .
C74 C 0.5695(2) 1.0913(4) 0.8211(4) 0.047(3) Uani 1 1 d .
C75 C 0.5765(3) 1.0532(5) 0.8636(4) 0.066(3) Uani 1 1 d .
H75 H 0.5981 1.0317 0.8744 0.080 Uiso 1 1 calc R
C76 C 0.5487(3) 1.0506(5) 0.8877(4) 0.070(3) Uani 1 1 d .
H76 H 0.5484 1.0260 0.9160 0.084 Uiso 1 1 calc R
C77 C 0.5212(3) 1.0884(5) 0.8656(4) 0.049(3) Uani 1 1 d .
C78 C 0.4847(3) 1.0968(5) 0.8776(5) 0.049(3) Uani 1 1 d .
O1 O 0.59482(15) 1.1253(2) 0.5995(2) 0.0437(17) Uani 1 1 d .
O2 O 0.62599(14) 1.0096(2) 0.5810(2) 0.0379(15) Uani 1 1 d .
O3 O 0.67325(14) 1.0133(2) 0.6828(2) 0.0399(16) Uani 1 1 d .
O4 O 0.64435(15) 1.1293(2) 0.7011(2) 0.0417(16) Uani 1 1 d .
O5 O 0.56598(14) 1.0602(3) 0.5061(2) 0.0434(16) Uani 1 1 d .
O6 O 0.58744(17) 1.1027(3) 0.4357(2) 0.0555(19) Uani 1 1 d .
O7 O 0.67122(15) 0.9030(3) 0.6203(2) 0.0483(17) Uani 1 1 d .
O8 O 0.72312(18) 0.8956(3) 0.5836(3) 0.071(2) Uani 1 1 d .
O9 O 0.69515(14) 1.0674(3) 0.7826(2) 0.0406(16) Uani 1 1 d .
O10 O 0.75432(18) 1.1141(3) 0.7956(2) 0.063(2) Uani 1 1 d .
O11 O 0.58902(17) 1.2224(3) 0.6690(3) 0.0571(19) Uani 1 1 d .
O12 O 0.61440(19) 1.3171(3) 0.6483(3) 0.072(2) Uani 1 1 d .
O13 O 0.50571(13) 0.5594(2) 0.67563(19) 0.0278(14) Uani 1 1 d .
O14 O 0.55569(14) 0.5671(2) 0.7750(2) 0.0332(15) Uani 1 1 d .
O15 O 0.42968(14) 0.5747(3) 0.6180(2) 0.0397(16) Uani 1 1 d .
O16 O 0.40931(16) 0.4781(3) 0.5776(2) 0.0508(18) Uani 1 1 d .
O17 O 0.58498(14) 0.5682(3) 0.6878(2) 0.0404(16) Uani 1 1 d .
O18 O 0.60775(15) 0.4689(3) 0.6702(2) 0.0505(18) Uani 1 1 d .
O19 O 0.55201(15) 0.9557(3) 0.5673(2) 0.0463(17) Uani 1 1 d .
O20 O 0.59572(18) 0.8973(2) 0.6110(3) 0.0497(18) Uani 1 1 d .
O21 O 0.47978(16) 0.6781(2) 0.6249(2) 0.0371(15) Uani 1 1 d .
O22 O 0.53870(18) 0.6748(3) 0.6532(2) 0.0420(16) Uani 1 1 d .
O23 O 0.64173(16) 0.9011(3) 0.7041(2) 0.0450(17) Uani 1 1 d .
O24 O 0.64537(17) 0.9627(3) 0.7700(2) 0.0530(18) Uani 1 1 d .
O25 O 0.58470(15) 0.6789(2) 0.7474(2) 0.0421(11) Uani 1 1 d .
O26 O 0.57467(15) 0.6843(2) 0.8261(2) 0.0421(11) Uani 1 1 d .
O27 O 0.62121(18) 1.0733(3) 0.7907(2) 0.0550(19) Uani 1 1 d .
O28 O 0.57884(17) 1.1314(3) 0.7455(3) 0.0501(18) Uani 1 1 d .
O29 O 0.47745(16) 1.0650(3) 0.9121(3) 0.0539(19) Uani 1 1 d .
O30 O 0.46453(17) 1.1312(3) 0.8494(3) 0.0493(18) Uani 1 1 d .
S1 S 0.59471(6) 1.08891(11) 0.48767(9) 0.0434(7) Uani 1 1 d .
S2 S 0.69742(7) 0.93438(11) 0.60043(9) 0.0455(7) Uani 1 1 d .
S3 S 0.72128(7) 1.09888(11) 0.76125(10) 0.0454(7) Uani 1 1 d .
S4 S 0.61680(7) 1.25213(11) 0.65021(11) 0.0521(7) Uani 1 1 d .
S5 S 0.43455(6) 0.50986(11) 0.61593(9) 0.0353(6) Uani 1 1 d .
S6 S 0.57955(6) 0.50308(11) 0.68362(9) 0.0371(6) Uani 1 1 d .
S7 S 0.55494(6) 0.79315(11) 0.62110(9) 0.0421(6) Uani 1 1 d .
S8 S 0.61792(6) 0.79504(11) 0.74612(9) 0.0420(6) Uani 1 1 d .
S9 S 0.52899(7) 1.12330(11) 0.81355(10) 0.0472(7) Uani 1 1 d .
Co1 Co 0.57297(3) 1.03981(5) 0.58203(5) 0.0360(4) Uani 1 1 d .
Co2 Co 0.63388(3) 0.95535(5) 0.64421(5) 0.0346(3) Uani 1 1 d .
Co3 Co 0.64679(3) 1.04513(5) 0.73732(5) 0.0388(4) Uani 1 1 d .
Co4 Co 0.58812(3) 1.13108(5) 0.67482(5) 0.0415(4) Uani 1 1 d .
Co5 Co 0.54681(3) 0.61941(5) 0.71269(4) 0.0338(3) Uani 1 1 d .
Co6 Co 0.53693(3) 0.62174(5) 0.82590(4) 0.0328(3) Uani 1 1 d .
Cl1 Cl 0.58899(6) 1.01773(10) 0.67614(9) 0.0422(6) Uani 1 1 d .
Cl2 Cl 0.5000 0.67332(14) 0.7500 0.0421(9) Uani 1 2 d S

loop_
_atom_site_aniso_label
_atom_site_aniso_U_11
_atom_site_aniso_U_22
_atom_site_aniso_U_33
_atom_site_aniso_U_23
_atom_site_aniso_U_13
_atom_site_aniso_U_12
C1 0.034(3) 0.092(4) 0.045(3) 0.011(2) 0.015(2) 0.015(2)
C2 0.034(3) 0.092(4) 0.045(3) 0.011(2) 0.015(2) 0.015(2)
C3 0.034(3) 0.092(4) 0.045(3) 0.011(2) 0.015(2) 0.015(2)
C4 0.034(3) 0.092(4) 0.045(3) 0.011(2) 0.015(2) 0.015(2)
C5 0.034(3) 0.092(4) 0.045(3) 0.011(2) 0.015(2) 0.015(2)
C6 0.034(3) 0.092(4) 0.045(3) 0.011(2) 0.015(2) 0.015(2)
C7 0.033(2) 0.035(2) 0.049(3) 0.0048(18) 0.0196(19) 0.0024(18)
C8 0.033(2) 0.035(2) 0.049(3) 0.0048(18) 0.0196(19) 0.0024(18)
C9 0.033(2) 0.035(2) 0.049(3) 0.0048(18) 0.0196(19) 0.0024(18)
C10 0.033(2) 0.035(2) 0.049(3) 0.0048(18) 0.0196(19) 0.0024(18)
C11 0.033(2) 0.035(2) 0.049(3) 0.0048(18) 0.0196(19) 0.0024(18)
C12 0.033(2) 0.035(2) 0.049(3) 0.0048(18) 0.0196(19) 0.0024(18)
C13 0.044(3) 0.039(2) 0.063(3) -0.007(2) 0.031(2) -0.007(2)
C14 0.044(3) 0.039(2) 0.063(3) -0.007(2) 0.031(2) -0.007(2)
C15 0.044(3) 0.039(2) 0.063(3) -0.007(2) 0.031(2) -0.007(2)
C16 0.044(3) 0.039(2) 0.063(3) -0.007(2) 0.031(2) -0.007(2)
C17 0.044(3) 0.039(2) 0.063(3) -0.007(2) 0.031(2) -0.007(2)
C18 0.044(3) 0.039(2) 0.063(3) -0.007(2) 0.031(2) -0.007(2)
C19 0.044(3) 0.036(2) 0.062(3) 0.009(2) 0.020(2) -0.003(2)
C20 0.044(3) 0.036(2) 0.062(3) 0.009(2) 0.020(2) -0.003(2)
C21 0.044(3) 0.036(2) 0.062(3) 0.009(2) 0.020(2) -0.003(2)
C22 0.044(3) 0.036(2) 0.062(3) 0.009(2) 0.020(2) -0.003(2)
C23 0.044(3) 0.036(2) 0.062(3) 0.009(2) 0.020(2) -0.003(2)
C24 0.044(3) 0.036(2) 0.062(3) 0.009(2) 0.020(2) -0.003(2)
C25 0.043(3) 0.038(3) 0.041(2) -0.0060(18) 0.017(2) 0.0048(19)
C26 0.043(3) 0.038(3) 0.041(2) -0.0060(18) 0.017(2) 0.0048(19)
C27 0.043(3) 0.038(3) 0.041(2) -0.0060(18) 0.017(2) 0.0048(19)
C28 0.043(3) 0.038(3) 0.041(2) -0.0060(18) 0.017(2) 0.0048(19)
C29 0.043(3) 0.038(3) 0.041(2) -0.0060(18) 0.017(2) 0.0048(19)
C30 0.043(3) 0.038(3) 0.041(2) -0.0060(18) 0.017(2) 0.0048(19)
C31 0.036(2) 0.032(2) 0.050(2) 0.0037(19) 0.016(2) 0.001(2)
C32 0.036(2) 0.032(2) 0.050(2) 0.0037(19) 0.016(2) 0.001(2)
C33 0.036(2) 0.032(2) 0.050(2) 0.0037(19) 0.016(2) 0.001(2)
C34 0.036(2) 0.032(2) 0.050(2) 0.0037(19) 0.016(2) 0.001(2)
C35 0.036(2) 0.032(2) 0.050(2) 0.0037(19) 0.016(2) 0.001(2)
C36 0.036(2) 0.032(2) 0.050(2) 0.0037(19) 0.016(2) 0.001(2)
C61 0.030(6) 0.034(7) 0.045(6) 0.005(5) 0.006(5) 0.011(5)
C62 0.029(6) 0.030(6) 0.053(6) -0.002(5) 0.007(5) -0.004(5)
C63 0.046(7) 0.038(7) 0.091(9) 0.030(6) 0.001(6) -0.007(5)
C64 0.041(7) 0.039(7) 0.090(9) 0.019(6) 0.000(6) -0.017(5)
C65 0.042(6) 0.024(6) 0.040(6) 0.003(5) 0.012(5) -0.004(5)
C66 0.034(7) 0.033(6) 0.050(7) -0.011(5) 0.024(6) -0.007(5)
C67 0.045(7) 0.021(6) 0.064(8) 0.007(6) 0.018(6) 0.000(5)
C68 0.0478(14) 0.0351(13) 0.0452(14) 0.0031(11) 0.0146(11) -0.0104(11)
C69 0.0478(14) 0.0351(13) 0.0452(14) 0.0031(11) 0.0146(11) -0.0104(11)
C70 0.0478(14) 0.0351(13) 0.0452(14) 0.0031(11) 0.0146(11) -0.0104(11)
C71 0.0478(14) 0.0351(13) 0.0452(14) 0.0031(11) 0.0146(11) -0.0104(11)
C72 0.049(3) 0.035(3) 0.048(3) 0.002(2) 0.022(2) -0.009(2)
C73 0.046(8) 0.039(7) 0.059(8) -0.006(6) 0.023(6) -0.002(6)
C74 0.025(6) 0.059(7) 0.066(7) -0.007(6) 0.030(5) -0.011(5)
C75 0.036(7) 0.096(9) 0.070(8) 0.021(7) 0.018(6) 0.019(6)
C76 0.044(7) 0.091(9) 0.086(9) 0.035(7) 0.040(7) 0.013(7)
C77 0.035(7) 0.059(7) 0.064(7) 0.000(6) 0.031(6) -0.009(5)
C78 0.039(7) 0.037(7) 0.081(9) -0.015(6) 0.031(7) -0.021(6)
O1 0.050(4) 0.032(4) 0.060(4) -0.006(3) 0.035(3) -0.003(3)
O2 0.026(4) 0.029(4) 0.062(4) 0.008(3) 0.016(3) 0.004(3)
O3 0.029(4) 0.038(4) 0.055(4) 0.004(3) 0.015(3) -0.003(3)
O4 0.034(4) 0.028(4) 0.070(5) 0.003(3) 0.027(3) -0.002(3)
O5 0.029(4) 0.049(4) 0.052(4) 0.016(3) 0.009(3) 0.006(3)
O6 0.056(5) 0.058(5) 0.051(5) 0.011(4) 0.008(4) -0.005(4)
O7 0.038(4) 0.053(4) 0.059(4) -0.001(3) 0.021(3) 0.006(3)
O8 0.064(5) 0.054(5) 0.096(6) -0.025(4) 0.021(4) 0.024(4)
O9 0.028(4) 0.046(4) 0.052(4) -0.002(3) 0.017(3) -0.008(3)
O10 0.057(5) 0.071(5) 0.062(5) -0.007(4) 0.015(4) -0.008(4)
O11 0.066(5) 0.033(4) 0.085(5) 0.013(4) 0.044(4) 0.004(3)
O12 0.082(6) 0.031(4) 0.113(6) -0.011(4) 0.044(5) 0.005(4)
O13 0.026(3) 0.023(3) 0.039(4) -0.011(3) 0.017(3) -0.006(3)
O14 0.035(4) 0.026(4) 0.046(4) 0.001(3) 0.024(3) 0.001(3)
O15 0.034(4) 0.036(4) 0.051(4) -0.007(3) 0.014(3) 0.000(3)
O16 0.046(4) 0.055(4) 0.051(4) -0.008(4) 0.010(4) 0.001(3)
O17 0.035(4) 0.045(4) 0.046(4) 0.002(3) 0.021(3) -0.001(3)
O18 0.036(4) 0.059(5) 0.060(4) 0.002(4) 0.019(3) 0.005(3)
O19 0.035(4) 0.036(4) 0.069(5) 0.015(4) 0.015(3) -0.002(3)
O20 0.041(5) 0.023(4) 0.087(5) 0.002(3) 0.019(4) -0.007(3)
O21 0.041(4) 0.030(4) 0.039(4) 0.010(3) 0.007(3) -0.007(3)
O22 0.046(5) 0.035(4) 0.044(4) 0.011(3) 0.008(4) -0.003(3)
O23 0.058(5) 0.036(4) 0.044(4) 0.010(3) 0.018(4) -0.001(3)
O24 0.061(5) 0.043(5) 0.059(5) 0.007(4) 0.023(4) -0.005(4)
O25 0.049(3) 0.035(3) 0.048(3) 0.002(2) 0.022(2) -0.009(2)
O26 0.049(3) 0.035(3) 0.048(3) 0.002(2) 0.022(2) -0.009(2)
O27 0.037(4) 0.074(5) 0.064(5) -0.002(4) 0.034(4) 0.013(4)
O28 0.049(5) 0.044(4) 0.069(5) 0.002(4) 0.039(4) 0.001(3)
O29 0.032(4) 0.050(5) 0.085(5) -0.010(4) 0.025(4) -0.008(3)
O30 0.029(4) 0.046(5) 0.079(5) 0.003(4) 0.025(4) 0.003(3)
S1 0.0392(16) 0.0438(16) 0.0484(17) 0.0119(13) 0.0122(13) -0.0002(12)
S2 0.0431(17) 0.0404(16) 0.0510(17) -0.0052(13) 0.0054(14) 0.0042(13)
S3 0.0388(17) 0.0435(16) 0.0573(17) -0.0060(13) 0.0181(14) -0.0079(13)
S4 0.0565(19) 0.0303(16) 0.078(2) -0.0023(14) 0.0323(16) 0.0000(13)
S5 0.0311(14) 0.0351(16) 0.0430(15) -0.0003(12) 0.0154(12) 0.0008(11)
S6 0.0301(14) 0.0374(16) 0.0481(16) 0.0013(12) 0.0178(12) 0.0020(11)
S7 0.0392(16) 0.0349(15) 0.0507(16) 0.0076(12) 0.0060(13) -0.0033(12)
S8 0.0478(14) 0.0351(13) 0.0452(14) 0.0031(11) 0.0146(11) -0.0104(11)
S9 0.0417(16) 0.0439(16) 0.0625(18) 0.0011(14) 0.0258(14) 0.0000(12)
Co1 0.0299(8) 0.0293(8) 0.0533(8) 0.0067(6) 0.0192(6) -0.0015(6)
Co2 0.0284(7) 0.0294(8) 0.0495(8) 0.0041(6) 0.0161(6) -0.0009(6)
Co3 0.0326(8) 0.0336(8) 0.0573(9) -0.0006(7) 0.0255(7) -0.0044(6)
Co4 0.0359(8) 0.0328(8) 0.0629(9) 0.0036(7) 0.0261(7) -0.0028(6)
Co5 0.0345(8) 0.0268(7) 0.0432(8) 0.0011(6) 0.0151(6) -0.0020(6)
Co6 0.0329(8) 0.0255(7) 0.0434(8) 0.0013(6) 0.0157(6) -0.0008(6)
Cl1 0.0343(14) 0.0356(14) 0.0613(16) 0.0025(12) 0.0205(12) 0.0008(11)
Cl2 0.043(2) 0.035(2) 0.053(2) 0.000 0.0219(18) 0.000

loop_
_atom_type_symbol
_atom_type_description
_atom_type_scat_dispersion_real
_atom_type_scat_dispersion_imag
_atom_type_scat_source
C C 0.0033 0.0016 'International Tables Vol C Tables 4.2.6.8 and 6.1.1.4'
H H 0.0000 0.0000 'International Tables Vol C Tables 4.2.6.8 and 6.1.1.4'
O O 0.0106 0.0060 'International Tables Vol C Tables 4.2.6.8 and 6.1.1.4'
S S 0.1246 0.1234 'International Tables Vol C Tables 4.2.6.8 and 6.1.1.4'
Co Co 0.3494 0.9721 'International Tables Vol C Tables 4.2.6.8 and 6.1.1.4'
Cl Cl 0.1484 0.1585 'International Tables Vol C Tables 4.2.6.8 and 6.1.1.4'

loop_
_geom_angle_atom_site_label_1
_geom_angle_atom_site_label_2
_geom_angle_atom_site_label_3
_geom_angle
_geom_angle_site_symmetry_1
_geom_angle_site_symmetry_3
O2 C1 C6 123.8(8) . .
O2 C1 C2 123.0(8) . .
C6 C1 C2 113.2(8) . .
C3 C2 C1 122.5(9) . .
C3 C2 S2 113.9(7) . .
C1 C2 S2 123.6(7) . .
C2 C3 C4 122.6(9) . .
C2 C3 H3 118.7 . .
C4 C3 H3 118.7 . .
C5 C4 C3 117.2(9) . .
C5 C4 C37 128.8(10) . .
C3 C4 C37 113.6(10) . .
C4 C5 C6 123.8(9) . .
C4 C5 H5 118.1 . .
C6 C5 H5 118.1 . .
C5 C6 C1 120.7(9) . .
C5 C6 S1 117.8(7) . .
C1 C6 S1 121.5(7) . .
O3 C7 C12 123.2(8) . .
O3 C7 C8 122.0(8) . .
C12 C7 C8 114.8(8) . .
C9 C8 C7 121.2(8) . .
C9 C8 S3 114.4(7) . .
C7 C8 S3 124.4(6) . .
C10 C9 C8 122.6(9) . .
C10 C9 H9 118.7 . .
C8 C9 H9 118.7 . .
C9 C10 C11 117.1(8) . .
C9 C10 C38 124.5(8) . .
C11 C10 C38 118.4(8) . .
C10 C11 C12 121.5(8) . .
C10 C11 H11 119.3 . .
C12 C11 H11 119.3 . .
C7 C12 C11 122.8(9) . .
C7 C12 S2 125.0(7) . .
C11 C12 S2 112.2(7) . .
O4 C13 C18 122.6(9) . .
O4 C13 C14 125.2(9) . .
C18 C13 C14 112.1(8) . .
C15 C14 C13 124.0(10) . .
C15 C14 S4 114.6(8) . .
C13 C14 S4 121.4(7) . .
C14 C15 C16 123.0(10) . .
C14 C15 H15 118.5 . .
C16 C15 H15 118.5 . .
C15 C16 C17 115.9(9) . .
C15 C16 C39 123.1(9) . .
C17 C16 C39 121.0(9) . .
C18 C17 C16 121.3(9) . .
C18 C17 H17 119.4 . .
C16 C17 H17 119.4 . .
C17 C18 C13 123.6(9) . .
C17 C18 S3 112.9(8) . .
C13 C18 S3 123.5(7) . .
O1 C19 C20 124.2(9) . .
O1 C19 C24 122.5(9) . .
C20 C19 C24 113.3(9) . .
C19 C20 C21 123.3(9) . .
C19 C20 S1 124.6(7) . .
C21 C20 S1 112.0(7) . .
C22 C21 C20 121.3(9) . .
C22 C21 H21 119.3 . .
C20 C21 H21 119.3 . .
C21 C22 C23 117.6(9) . .
C21 C22 C40 122.4(9) . .
C23 C22 C40 120.0(9) . .
C24 C23 C22 120.3(9) . .
C24 C23 H23 119.9 . .
C22 C23 H23 119.9 . .
C23 C24 C19 124.0(9) . .
C23 C24 S4 111.1(7) . .
C19 C24 S4 124.8(7) . .
O13 C25 C30 126.2(8) . .
O13 C25 C26 122.4(8) . .
C30 C25 C26 111.4(8) . .
C27 C26 C25 122.6(8) . .
C27 C26 S5 116.6(7) . .
C25 C26 S5 119.8(6) . .
C26 C27 C28 124.7(9) . .
C26 C27 H27 117.6 . .
C28 C27 H27 117.6 . .
C27 C28 C29 114.6(8) . .
C27 C28 C41 123.6(9) . .
C29 C28 C41 121.8(8) . .
C28 C29 C30 122.9(8) . .
C28 C29 H29 118.6 . .
C30 C29 H29 118.6 . .
C29 C30 C25 123.7(9) . .
C29 C30 S6 117.4(7) . .
C25 C30 S6 118.6(7) . .
O14 C31 C36 123.9(8) . .
O14 C31 C32 123.6(8) . .
C36 C31 C32 112.5(8) . .
C33 C32 C31 122.3(8) . .
C33 C32 S6 114.0(7) . .
C31 C32 S6 123.6(6) . .
C32 C33 C34 121.6(9) . .
C32 C33 H33 119.2 . .
C34 C33 H33 119.2 . .
C35 C34 C33 118.5(8) . .
C35 C34 C42 121.6(8) . .
C33 C34 C42 119.9(8) . .
C34 C35 C36 121.3(9) . .
C34 C35 H35 119.3 . .
C36 C35 H35 119.3 . .
C35 C36 C31 122.7(8) . .
C35 C36 S5 112.9(7) . 2_656
C31 C36 S5 124.4(7) . 2_656
C45 C37 C4 111.5(13) . .
C45 C37 C43 112.8(14) . .
C4 C37 C43 112.0(12) . .
C45 C37 C44 95.7(14) . .
C4 C37 C44 113.2(15) . .
C43 C37 C44 110.6(15) . .
C46 C38 C48 110.3(9) . .
C46 C38 C47 108.6(9) . .
C48 C38 C47 109.4(9) . .
C46 C38 C10 109.0(8) . .
C48 C38 C10 111.0(9) . .
C47 C38 C10 108.5(8) . .
C51 C39 C49 106.9(12) . .
C51 C39 C50 104.7(12) . .
C49 C39 C50 115.8(13) . .
C51 C39 C16 107.1(11) . .
C49 C39 C16 112.3(11) . .
C50 C39 C16 109.4(11) . .
C53 C40 C54 103.3(12) . .
C53 C40 C22 111.5(11) . .
C54 C40 C22 110.5(11) . .
C53 C40 C52 104.9(12) . .
C54 C40 C52 114.5(13) . .
C22 C40 C52 111.7(11) . .
C57 C41 C56 110.8(12) . .
C57 C41 C55 112.3(12) . .
C56 C41 C55 105.4(12) . .
C57 C41 C28 111.6(11) . .
C56 C41 C28 106.6(10) . .
C55 C41 C28 109.8(10) . .
C60 C42 C58 110.8(10) . .
C60 C42 C59 105.0(10) . .
C58 C42 C59 113.4(9) . .
C60 C42 C34 113.8(9) . .
C58 C42 C34 106.2(9) . .
C59 C42 C34 107.7(8) . .
C37 C43 H43A 109.5 . .
C37 C43 H43B 109.5 . .
H43A C43 H43B 109.5 . .
C37 C43 H43C 109.5 . .
H43A C43 H43C 109.5 . .
H43B C43 H43C 109.5 . .
C37 C44 H44A 109.5 . .
C37 C44 H44B 109.5 . .
H44A C44 H44B 109.5 . .
C37 C44 H44C 109.5 . .
H44A C44 H44C 109.5 . .
H44B C44 H44C 109.5 . .
C37 C45 H45A 109.5 . .
C37 C45 H45B 109.5 . .
H45A C45 H45B 109.5 . .
C37 C45 H45C 109.5 . .
H45A C45 H45C 109.5 . .
H45B C45 H45C 109.5 . .
C38 C46 H46A 109.5 . .
C38 C46 H46B 109.5 . .
H46A C46 H46B 109.5 . .
C38 C46 H46C 109.5 . .
H46A C46 H46C 109.5 . .
H46B C46 H46C 109.5 . .
C38 C47 H47A 109.5 . .
C38 C47 H47B 109.5 . .
H47A C47 H47B 109.5 . .
C38 C47 H47C 109.5 . .
H47A C47 H47C 109.5 . .
H47B C47 H47C 109.5 . .
C38 C48 H48A 109.5 . .
C38 C48 H48B 109.5 . .
H48A C48 H48B 109.5 . .
C38 C48 H48C 109.5 . .
H48A C48 H48C 109.5 . .
H48B C48 H48C 109.5 . .
C39 C49 H49A 109.5 . .
C39 C49 H49B 109.5 . .
H49A C49 H49B 109.5 . .
C39 C49 H49C 109.5 . .
H49A C49 H49C 109.5 . .
H49B C49 H49C 109.5 . .
C39 C50 H50A 109.5 . .
C39 C50 H50B 109.5 . .
H50A C50 H50B 109.5 . .
C39 C50 H50C 109.5 . .
H50A C50 H50C 109.5 . .
H50B C50 H50C 109.5 . .
C39 C51 H51A 109.5 . .
C39 C51 H51B 109.5 . .
H51A C51 H51B 109.5 . .
C39 C51 H51C 109.5 . .
H51A C51 H51C 109.5 . .
H51B C51 H51C 109.5 . .
C40 C52 H52A 109.5 . .
C40 C52 H52B 109.5 . .
H52A C52 H52B 109.5 . .
C40 C52 H52C 109.5 . .
H52A C52 H52C 109.5 . .
H52B C52 H52C 109.5 . .
C40 C53 H53A 109.5 . .
C40 C53 H53B 109.5 . .
H53A C53 H53B 109.5 . .
C40 C53 H53C 109.5 . .
H53A C53 H53C 109.5 . .
H53B C53 H53C 109.5 . .
C40 C54 H54A 109.5 . .
C40 C54 H54B 109.5 . .
H54A C54 H54B 109.5 . .
C40 C54 H54C 109.5 . .
H54A C54 H54C 109.5 . .
H54B C54 H54C 109.5 . .
C41 C55 H55A 109.5 . .
C41 C55 H55B 109.5 . .
H55A C55 H55B 109.5 . .
C41 C55 H55C 109.5 . .
H55A C55 H55C 109.5 . .
H55B C55 H55C 109.5 . .
C41 C56 H56A 109.5 . .
C41 C56 H56B 109.5 . .
H56A C56 H56B 109.5 . .
C41 C56 H56C 109.5 . .
H56A C56 H56C 109.5 . .
H56B C56 H56C 109.5 . .
C41 C57 H57A 109.5 . .
C41 C57 H57B 109.5 . .
H57A C57 H57B 109.5 . .
C41 C57 H57C 109.5 . .
H57A C57 H57C 109.5 . .
H57B C57 H57C 109.5 . .
C42 C58 H58A 109.5 . .
C42 C58 H58B 109.5 . .
H58A C58 H58B 109.5 . .
C42 C58 H58C 109.5 . .
H58A C58 H58C 109.5 . .
H58B C58 H58C 109.5 . .
C42 C59 H59A 109.5 . .
C42 C59 H59B 109.5 . .
H59A C59 H59B 109.5 . .
C42 C59 H59C 109.5 . .
H59A C59 H59C 109.5 . .
H59B C59 H59C 109.5 . .
C42 C60 H60A 109.5 . .
C42 C60 H60B 109.5 . .
H60A C60 H60B 109.5 . .
C42 C60 H60C 109.5 . .
H60A C60 H60C 109.5 . .
H60B C60 H60C 109.5 . .
O19 C61 O20 125.3(9) . .
O19 C61 C62 120.0(9) . .
O20 C61 C62 114.7(8) . .
C63 C62 C61 128.8(9) . .
C63 C62 S7 112.3(7) . .
C61 C62 S7 118.8(7) . .
C62 C63 C64 111.7(9) . .
C62 C63 H63 124.1 . .
C64 C63 H63 124.1 . .
C65 C64 C63 112.2(9) . .
C65 C64 H64 123.9 . .
C63 C64 H64 123.9 . .
C64 C65 C66 130.7(8) . .
C64 C65 S7 110.8(6) . .
C66 C65 S7 118.4(7) . .
O22 C66 O21 127.7(9) . .
O22 C66 C65 115.6(8) . .
O21 C66 C65 116.6(9) . .
O23 C67 O24 126.5(9) . .
O23 C67 C68 117.8(9) . .
O24 C67 C68 115.7(10) . .
C69 C68 C67 133.6(9) . .
C69 C68 S8 109.8(7) . .
C67 C68 S8 116.2(7) . .
C68 C69 C70 116.2(9) . .
C68 C69 H69 121.9 . .
C70 C69 H69 121.9 . .
C69 C70 C71 109.3(8) . .
C69 C70 H70 125.3 . .
C71 C70 H70 125.3 . .
C70 C71 C72 127.0(8) . .
C70 C71 S8 112.7(7) . .
C72 C71 S8 120.0(7) . .
O26 C72 O25 129.9(8) . .
O26 C72 C71 116.6(8) . .
O25 C72 C71 113.4(8) . .
O27 C73 O28 126.9(9) . .
O27 C73 C74 118.0(10) . .
O28 C73 C74 115.1(9) . .
C75 C74 C73 126.7(9) . .
C75 C74 S9 111.1(7) . .
C73 C74 S9 121.9(8) . .
C76 C75 C74 113.0(9) . .
C76 C75 H75 123.5 . .
C74 C75 H75 123.5 . .
C75 C76 C77 111.5(10) . .
C75 C76 H76 124.3 . .
C77 C76 H76 124.3 . .
C76 C77 C78 129.5(10) . .
C76 C77 S9 112.6(7) . .
C78 C77 S9 117.5(9) . .
O30 C78 O29 127.2(9) . .
O30 C78 C77 115.3(10) . .
O29 C78 C77 117.3(11) . .
C19 O1 Co1 130.6(6) . .
C19 O1 Co4 130.4(6) . .
Co1 O1 Co4 98.6(2) . .
C1 O2 Co2 128.6(6) . .
C1 O2 Co1 131.2(6) . .
Co2 O2 Co1 97.9(2) . .
C7 O3 Co2 128.6(5) . .
C7 O3 Co3 130.7(5) . .
Co2 O3 Co3 98.9(2) . .
C13 O4 Co3 130.6(6) . .
C13 O4 Co4 128.8(6) . .
Co3 O4 Co4 96.6(2) . .
S1 O5 Co1 119.7(3) . .
S2 O7 Co2 116.4(4) . .
S3 O9 Co3 119.4(4) . .
S4 O11 Co4 120.6(4) . .
C25 O13 Co6 128.8(5) . 2_656
C25 O13 Co5 127.1(5) . .
Co6 O13 Co5 95.3(2) 2_656 .
C31 O14 Co5 129.5(5) . .
C31 O14 Co6 127.2(5) . .
Co5 O14 Co6 102.0(2) . .
S5 O15 Co6 117.7(3) . 2_656
S6 O17 Co5 117.7(3) . .
C61 O19 Co1 127.8(6) . .
C61 O20 Co2 130.6(6) . .
C66 O21 Co6 124.8(6) . 2_656
C66 O22 Co5 129.7(6) . .
C67 O23 Co2 129.2(6) . .
C67 O24 Co3 126.3(6) . .
C72 O25 Co5 125.5(6) . .
C72 O26 Co6 127.3(6) . .
C73 O27 Co3 125.4(7) . .
C73 O28 Co4 129.6(6) . .
C78 O29 Co1 125.2(7) . 2_656
C78 O30 Co4 131.6(6) . 2_656
O6 S1 O5 116.1(4) . .
O6 S1 C6 106.2(4) . .
O5 S1 C6 111.3(4) . .
O6 S1 C20 108.0(4) . .
O5 S1 C20 109.5(4) . .
C6 S1 C20 105.1(5) . .
O7 S2 O8 114.6(4) . .
O7 S2 C2 110.5(4) . .
O8 S2 C2 106.3(5) . .
O7 S2 C12 110.5(4) . .
O8 S2 C12 107.9(4) . .
C2 S2 C12 106.6(5) . .
O9 S3 O10 116.1(4) . .
O9 S3 C8 109.6(4) . .
O10 S3 C8 107.7(4) . .
O9 S3 C18 109.4(4) . .
O10 S3 C18 106.7(4) . .
C8 S3 C18 107.0(4) . .
O11 S4 O12 115.0(4) . .
O11 S4 C14 110.2(4) . .
O12 S4 C14 107.4(4) . .
O11 S4 C24 109.3(4) . .
O12 S4 C24 108.7(4) . .
C14 S4 C24 106.0(4) . .
O16 S5 O15 115.9(4) . .
O16 S5 C26 108.3(4) . .
O15 S5 C26 110.7(4) . .
O16 S5 C36 107.8(4) . 2_656
O15 S5 C36 110.3(4) . 2_656
C26 S5 C36 103.1(4) . 2_656
O18 S6 O17 116.1(4) . .
O18 S6 C32 106.8(4) . .
O17 S6 C32 110.4(4) . .
O18 S6 C30 107.7(4) . .
O17 S6 C30 109.1(4) . .
C32 S6 C30 106.4(4) . .
C65 S7 C62 93.0(4) . .
C71 S8 C68 92.0(4) . .
C74 S9 C77 91.8(5) . .
O19 Co1 O29 85.6(3) . 2_656
O19 Co1 O1 178.2(3) . .
O29 Co1 O1 94.4(2) 2_656 .
O19 Co1 O5 92.4(2) . .
O29 Co1 O5 95.6(3) 2_656 .
O1 Co1 O5 89.4(2) . .
O19 Co1 O2 92.8(2) . .
O29 Co1 O2 175.7(2) 2_656 .
O1 Co1 O2 87.1(2) . .
O5 Co1 O2 88.5(2) . .
O19 Co1 Cl1 91.30(19) . .
O29 Co1 Cl1 90.0(2) 2_656 .
O1 Co1 Cl1 86.85(18) . .
O5 Co1 Cl1 173.51(17) . .
O2 Co1 Cl1 86.04(17) . .
O23 Co2 O20 87.3(3) . .
O23 Co2 O7 86.0(3) . .
O20 Co2 O7 89.2(3) . .
O23 Co2 O2 178.5(3) . .
O20 Co2 O2 91.9(2) . .
O7 Co2 O2 92.8(2) . .
O23 Co2 O3 89.5(2) . .
O20 Co2 O3 176.6(2) . .
O7 Co2 O3 91.6(2) . .
O2 Co2 O3 91.4(2) . .
O23 Co2 Cl1 92.2(2) . .
O20 Co2 Cl1 91.13(19) . .
O7 Co2 Cl1 178.15(19) . .
O2 Co2 Cl1 89.03(16) . .
O3 Co2 Cl1 87.92(16) . .
O27 Co3 O24 84.1(3) . .
O27 Co3 O9 90.6(3) . .
O24 Co3 O9 93.3(2) . .
O27 Co3 O3 178.3(3) . .
O24 Co3 O3 94.2(2) . .
O9 Co3 O3 89.6(2) . .
O27 Co3 O4 95.0(2) . .
O24 Co3 O4 175.9(2) . .
O9 Co3 O4 90.7(2) . .
O3 Co3 O4 86.7(2) . .
O27 Co3 Cl1 93.2(2) . .
O24 Co3 Cl1 88.4(2) . .
O9 Co3 Cl1 176.03(18) . .
O3 Co3 Cl1 86.67(17) . .
O4 Co3 Cl1 87.60(18) . .
O30 Co4 O11 90.3(3) 2_656 .
O30 Co4 O28 86.7(3) 2_656 .
O11 Co4 O28 94.6(3) . .
O30 Co4 O4 179.0(2) 2_656 .
O11 Co4 O4 90.7(2) . .
O28 Co4 O4 93.1(3) . .
O30 Co4 O1 90.3(3) 2_656 .
O11 Co4 O1 88.7(2) . .
O28 Co4 O1 175.5(2) . .
O4 Co4 O1 89.9(2) . .
O30 Co4 Cl1 90.9(2) 2_656 .
O11 Co4 Cl1 175.61(19) . .
O28 Co4 Cl1 89.68(19) . .
O4 Co4 Cl1 88.10(16) . .
O1 Co4 Cl1 87.11(16) . .
O22 Co5 O14 177.2(2) . .
O22 Co5 O25 87.3(2) . .
O14 Co5 O25 90.2(2) . .
O22 Co5 O17 93.7(2) . .
O14 Co5 O17 87.7(2) . .
O25 Co5 O17 91.2(2) . .
O22 Co5 O13 91.5(2) . .
O14 Co5 O13 90.9(2) . .
O25 Co5 O13 178.0(2) . .
O17 Co5 O13 90.5(2) . .
O22 Co5 Cl2 92.2(2) . .
O14 Co5 Cl2 86.38(16) . .
O25 Co5 Cl2 90.37(17) . .
O17 Co5 Cl2 173.93(17) . .
O13 Co5 Cl2 88.12(14) . .
O26 Co6 O21 84.7(2) . 2_656
O26 Co6 O15 90.8(2) . 2_656
O21 Co6 O15 93.0(2) 2_656 2_656
O26 Co6 O14 92.8(2) . .
O21 Co6 O14 177.4(2) 2_656 .
O15 Co6 O14 87.4(2) 2_656 .
O26 Co6 O13 176.4(2) . 2_656
O21 Co6 O13 93.3(2) 2_656 2_656
O15 Co6 O13 92.3(2) 2_656 2_656
O14 Co6 O13 89.2(2) . 2_656
O26 Co6 Cl2 88.14(18) . .
O21 Co6 Cl2 93.69(17) 2_656 .
O15 Co6 Cl2 173.11(17) 2_656 .
O14 Co6 Cl2 85.90(16) . .
O13 Co6 Cl2 89.05(15) 2_656 .
Co2 Cl1 Co4 123.59(9) . .
Co2 Cl1 Co3 77.97(7) . .
Co4 Cl1 Co3 77.20(8) . .
Co2 Cl1 Co1 77.86(8) . .
Co4 Cl1 Co1 78.17(8) . .
Co3 Cl1 Co1 126.88(10) . .
Co6 Cl2 Co6 126.10(14) 2_656 .
Co6 Cl2 Co5 78.24(7) 2_656 2_656
Co6 Cl2 Co5 77.25(7) . 2_656
Co6 Cl2 Co5 77.25(7) 2_656 .
Co6 Cl2 Co5 78.24(7) . .
Co5 Cl2 Co5 124.15(13) 2_656 .

loop_
_geom_bond_atom_site_label_1
_geom_bond_atom_site_label_2
_geom_bond_distance
_geom_bond_site_symmetry_2
C1 O2 1.321(10) .
C1 C6 1.437(13) .
C1 C2 1.450(13) .
C2 C3 1.364(12) .
C2 S2 1.758(10) .
C3 C4 1.371(12) .
C3 H3 0.9500 .
C4 C5 1.348(12) .
C4 C37 1.547(9) .
C5 C6 1.396(12) .
C5 H5 0.9500 .
C6 S1 1.762(9) .
C7 O3 1.328(9) .
C7 C12 1.385(11) .
C7 C8 1.436(12) .
C8 C9 1.411(11) .
C8 S3 1.760(9) .
C9 C10 1.374(11) .
C9 H9 0.9500 .
C10 C11 1.379(12) .
C10 C38 1.554(13) .
C11 C12 1.426(11) .
C11 H11 0.9500 .
C12 S2 1.778(9) .
C13 O4 1.308(10) .
C13 C18 1.418(13) .
C13 C14 1.420(12) .
C14 C15 1.362(12) .
C14 S4 1.788(10) .
C15 C16 1.367(12) .
C15 H15 0.9500 .
C16 C17 1.404(12) .
C16 C39 1.572(14) .
C17 C18 1.387(12) .
C17 H17 0.9500 .
C18 S3 1.789(10) .
C19 O1 1.325(10) .
C19 C20 1.390(13) .
C19 C24 1.411(12) .
C20 C21 1.420(12) .
C20 S1 1.779(10) .
C21 C22 1.361(12) .
C21 H21 0.9500 .
C22 C23 1.397(12) .
C22 C40 1.528(14) .
C23 C24 1.395(12) .
C23 H23 0.9500 .
C24 S4 1.798(10) .
C25 O13 1.303(9) .
C25 C30 1.415(12) .
C25 C26 1.460(12) .
C26 C27 1.356(11) .
C26 S5 1.760(9) .
C27 C28 1.373(11) .
C27 H27 0.9500 .
C28 C29 1.388(12) .
C28 C41 1.541(13) .
C29 C30 1.388(11) .
C29 H29 0.9500 .
C30 S6 1.760(9) .
C31 O14 1.306(9) .
C31 C36 1.439(12) .
C31 C32 1.460(12) .
C32 C33 1.377(11) .
C32 S6 1.750(9) .
C33 C34 1.391(12) .
C33 H33 0.9500 .
C34 C35 1.369(11) .
C34 C42 1.585(13) .
C35 C36 1.397(11) .
C35 H35 0.9500 .
C36 S5 1.764(9) 2_656
C37 C45 1.511(9) .
C37 C43 1.553(9) .
C37 C44 1.557(10) .
C38 C46 1.480(13) .
C38 C48 1.518(14) .
C38 C47 1.521(14) .
C39 C51 1.495(17) .
C39 C49 1.495(18) .
C39 C50 1.521(18) .
C40 C53 1.473(17) .
C40 C54 1.510(9) .
C40 C52 1.56(2) .
C41 C57 1.446(17) .
C41 C56 1.496(17) .
C41 C55 1.528(9) .
C42 C60 1.487(15) .
C42 C58 1.516(14) .
C42 C59 1.551(14) .
C43 H43A 0.9800 .
C43 H43B 0.9800 .
C43 H43C 0.9800 .
C44 H44A 0.9800 .
C44 H44B 0.9800 .
C44 H44C 0.9800 .
C45 H45A 0.9800 .
C45 H45B 0.9800 .
C45 H45C 0.9800 .
C46 H46A 0.9800 .
C46 H46B 0.9800 .
C46 H46C 0.9800 .
C47 H47A 0.9800 .
C47 H47B 0.9800 .
C47 H47C 0.9800 .
C48 H48A 0.9800 .
C48 H48B 0.9800 .
C48 H48C 0.9800 .
C49 H49A 0.9800 .
C49 H49B 0.9800 .
C49 H49C 0.9800 .
C50 H50A 0.9800 .
C50 H50B 0.9800 .
C50 H50C 0.9800 .
C51 H51A 0.9800 .
C51 H51B 0.9800 .
C51 H51C 0.9800 .
C52 H52A 0.9800 .
C52 H52B 0.9800 .
C52 H52C 0.9800 .
C53 H53A 0.9800 .
C53 H53B 0.9800 .
C53 H53C 0.9800 .
C54 H54A 0.9800 .
C54 H54B 0.9800 .
C54 H54C 0.9800 .
C55 H55A 0.9800 .
C55 H55B 0.9800 .
C55 H55C 0.9800 .
C56 H56A 0.9800 .
C56 H56B 0.9800 .
C56 H56C 0.9800 .
C57 H57A 0.9800 .
C57 H57B 0.9800 .
C57 H57C 0.9800 .
C58 H58A 0.9800 .
C58 H58B 0.9800 .
C58 H58C 0.9800 .
C59 H59A 0.9800 .
C59 H59B 0.9800 .
C59 H59C 0.9800 .
C60 H60A 0.9800 .
C60 H60B 0.9800 .
C60 H60C 0.9800 .
C61 O19 1.259(10) .
C61 O20 1.276(10) .
C61 C62 1.463(12) .
C62 C63 1.362(12) .
C62 S7 1.700(9) .
C63 C64 1.432(12) .
C63 H63 0.9500 .
C64 C65 1.394(12) .
C64 H64 0.9500 .
C65 C66 1.506(12) .
C65 S7 1.696(9) .
C66 O22 1.235(10) .
C66 O21 1.255(10) .
C67 O23 1.240(11) .
C67 O24 1.271(11) .
C67 C68 1.476(12) .
C68 C69 1.363(12) .
C68 S8 1.730(9) .
C69 C70 1.395(11) .
C69 H69 0.9500 .
C70 C71 1.409(12) .
C70 H70 0.9500 .
C71 C72 1.513(12) .
C71 S8 1.697(9) .
C72 O26 1.244(10) .
C72 O25 1.263(10) .
C73 O27 1.227(11) .
C73 O28 1.268(11) .
C73 C74 1.515(13) .
C74 C75 1.416(13) .
C74 S9 1.684(9) .
C75 C76 1.374(13) .
C75 H75 0.9500 .
C76 C77 1.383(13) .
C76 H76 0.9500 .
C77 C78 1.523(13) .
C77 S9 1.706(10) .
C78 O30 1.234(12) .
C78 O29 1.258(12) .
O1 Co1 2.087(6) .
O1 Co4 2.136(6) .
O2 Co2 2.076(6) .
O2 Co1 2.155(5) .
O3 Co2 2.092(6) .
O3 Co3 2.103(6) .
O4 Co3 2.106(6) .
O4 Co4 2.130(6) .
O5 S1 1.457(6) .
O5 Co1 2.089(6) .
O6 S1 1.423(6) .
O7 S2 1.427(6) .
O7 Co2 2.063(6) .
O8 S2 1.459(6) .
O9 S3 1.447(6) .
O9 Co3 2.062(6) .
O10 S3 1.450(7) .
O11 S4 1.442(6) .
O11 Co4 2.033(6) .
O12 S4 1.445(7) .
O13 Co6 2.140(5) 2_656
O13 Co5 2.148(5) .
O14 Co5 2.031(6) .
O14 Co6 2.091(5) .
O15 S5 1.453(6) .
O15 Co6 2.062(6) 2_656
O16 S5 1.449(6) .
O17 S6 1.461(6) .
O17 Co5 2.085(6) .
O18 S6 1.436(6) .
O19 Co1 2.038(6) .
O20 Co2 2.017(6) .
O21 Co6 2.041(6) 2_656
O22 Co5 2.010(6) .
O23 Co2 2.003(6) .
O24 Co3 2.042(6) .
O25 Co5 2.043(6) .
O26 Co6 2.009(6) .
O27 Co3 2.030(6) .
O28 Co4 2.043(7) .
O29 Co1 2.060(6) 2_656
O30 Co4 1.993(7) 2_656
S5 C36 1.764(9) 2_656
Co1 O29 2.060(6) 2_656
Co1 Cl1 2.564(3) .
Co2 Cl1 2.514(3) .
Co3 Cl1 2.553(3) .
Co4 O30 1.993(7) 2_656
Co4 Cl1 2.514(3) .
Co5 Cl2 2.5536(19) .
Co6 O21 2.041(6) 2_656
Co6 O15 2.062(6) 2_656
Co6 O13 2.140(5) 2_656
Co6 Cl2 2.5244(19) .
Cl2 Co6 2.524(2) 2_656
Cl2 Co5 2.5536(19) 2_656
